data_4124833
loop_
_publ_author_name
'Bowes, Eric G.'
'Pal, Shrinwantu'
'Love, Jennifer A.'

_publ_section_title
;
 Exclusive Csp(3)-Csp(3) vs Csp(2)-Csp(3) Reductive Elimination from
 Pt(IV) Governed by Ligand Constraints.
;
_journal_issue 51
_journal_name_full 'Journal of the American Chemical Society'
_journal_page_first 16004
_journal_page_last 16007
_journal_paper_doi 10.1021/jacs.5b10993
_journal_volume 137
_journal_year 2015
_chemical_formula_moiety 'C11 H16 Br N Pt S'
_chemical_formula_sum 'C11 H16 Br N Pt S'
_chemical_formula_weight 469.31
_chemical_name_systematic bromine-(dimethylsufide)-(C,N-(3-methyl-2-((methylimino)methyl)phenyl)platinum
_space_group_crystal_system orthorhombic
_space_group_IT_number 43
_space_group_name_Hall 'F 2 -2d'
_space_group_name_H-M_alt 'F d d 2'
_symmetry_space_group_name_Hall 'F 2 -2d'
_symmetry_space_group_name_H-M 'F d d 2'
_atom_sites_solution_hydrogens geom
_audit_creation_date 2015-09-23
_audit_creation_method
;
Olex2 1.2
(compiled 2015.01.26 svn.r3150 for OlexSys, GUI svn.r4998)
;
_cell_angle_alpha 90
_cell_angle_beta 90
_cell_angle_gamma 90
_cell_formula_units_Z 16
_cell_length_a 17.915(3)
_cell_length_b 25.896(5)
_cell_length_c 11.227(3)
_cell_measurement_reflns_used 9982
_cell_measurement_temperature 90
_cell_measurement_theta_max 29.213
_cell_measurement_theta_min 2.282
_cell_volume 5208.5(19)
_computing_cell_refinement 'SAINT v8.34A (Bruker, 2013)'
_computing_data_reduction 'SAINT v8.34A (Bruker, 2013)'
_computing_molecular_graphics 'Olex2 (Dolomanov et al., 2009)'
_computing_publication_material 'Olex2 (Dolomanov et al., 2009)'
_computing_structure_refinement 'ShelXL (Sheldrick, 2008)'
_diffrn_ambient_temperature 90
_diffrn_measured_fraction_theta_full 1.000
_diffrn_measured_fraction_theta_max 0.996
_diffrn_measurement_device_type 'Bruker Apex-II CCD'
_diffrn_radiation_type MoK\a
_diffrn_radiation_wavelength 0.71073
_diffrn_reflns_av_R_equivalents 0.0283
_diffrn_reflns_av_unetI/netI 0.0222
_diffrn_reflns_laue_measured_fraction_full 1.000
_diffrn_reflns_laue_measured_fraction_max 0.996
_diffrn_reflns_limit_h_max 24
_diffrn_reflns_limit_h_min -24
_diffrn_reflns_limit_k_max 35
_diffrn_reflns_limit_k_min -32
_diffrn_reflns_limit_l_max 15
_diffrn_reflns_limit_l_min -15
_diffrn_reflns_number 26043
_diffrn_reflns_point_group_measured_fraction_full 0.997
_diffrn_reflns_point_group_measured_fraction_max 0.993
_diffrn_reflns_theta_full 26.000
_diffrn_reflns_theta_max 29.196
_diffrn_reflns_theta_min 2.281
_exptl_absorpt_coefficient_mu 13.974
_exptl_absorpt_correction_T_max 0.1069
_exptl_absorpt_correction_T_min 0.0690
_exptl_absorpt_correction_type multi-scan
_exptl_absorpt_process_details
;
SADABS-2014/5 (Bruker,2014/5) was used for absorption correction.
wR2(int) was 0.0981 before and 0.0559 after correction.
The Ratio of minimum to maximum transmission is 0.6452.
The \l/2 correction factor is 0.00150.
;
_exptl_crystal_colour orange
_exptl_crystal_colour_primary orange
_exptl_crystal_density_diffrn 2.394
_exptl_crystal_description prism
_exptl_crystal_F_000 3488
_exptl_crystal_preparation 'Crystals grown from a saturated Et2O solution'
_exptl_crystal_size_max 0.31
_exptl_crystal_size_mid 0.22
_exptl_crystal_size_min 0.16
_refine_diff_density_max 0.817
_refine_diff_density_min -0.626
_refine_diff_density_rms 0.087
_refine_ls_abs_structure_details
;
 Flack x determined using 1642 quotients [(I+)-(I-)]/[(I+)+(I-)]
 (Parsons, Flack and Wagner, Acta Cryst. B69 (2013) 249-259).
;
_refine_ls_abs_structure_Flack 0.003(3)
_refine_ls_extinction_method none
_refine_ls_goodness_of_fit_ref 1.055
_refine_ls_hydrogen_treatment constr
_refine_ls_matrix_type full
_refine_ls_number_parameters 140
_refine_ls_number_reflns 3522
_refine_ls_number_restraints 1
_refine_ls_restrained_S_all 1.055
_refine_ls_R_factor_all 0.0106
_refine_ls_R_factor_gt 0.0104
_refine_ls_shift/su_max 0.006
_refine_ls_shift/su_mean 0.000
_refine_ls_structure_factor_coef Fsqd
_refine_ls_weighting_details 'w=1/[\s^2^(Fo^2^)] where P=(Fo^2^+2Fc^2^)/3'
_refine_ls_weighting_scheme calc
_refine_ls_wR_factor_gt 0.0248
_refine_ls_wR_factor_ref 0.0249
_reflns_Friedel_coverage 0.902
_reflns_friedel_fraction_full 0.993
_reflns_friedel_fraction_max 0.989
_reflns_number_gt 3500
_reflns_number_total 3522
_reflns_threshold_expression 'I > 2\s(I)'
_cod_data_source_file ja5b10993_si_002.cif
_cod_data_source_block jl159_2_fdd2_a
_cod_original_cell_volume 5208.4(18)
_cod_database_code 4124833
_shelx_space_group_comment
;
The symmetry employed for this shelxl refinement is uniquely defined
by the following loop, which should always be used as a source of
symmetry information in preference to the above space-group names.
They are only intended as comments.
;
_shelx_estimated_absorpt_t_max 0.213
_shelx_estimated_absorpt_t_min 0.098
_olex2_refinement_description
;
1. Fixed Uiso
 At 1.2 times of:
  All C(H) groups
 At 1.5 times of:
  All C(H,H,H) groups
2.a Aromatic/amide H refined with riding coordinates:
 C2(H2), C3(H3), C4(H4), C8(H8)
2.b Idealised Me refined as rotating group:
 C7(H7A,H7B,H7C), C9(H9A,H9B,H9C), C10(H10A,H10B,H10C), C11(H11A,H11B,H11C)
;
_shelx_shelxl_version_number 2014/7
_olex2_submission_original_sample_id EB_3D
_olex2_submission_special_instructions 'No special instructions were received'

loop_
_space_group_symop_operation_xyz
'x, y, z'
'-x, -y, z'
'x+1/4, -y+1/4, z+1/4'
'-x+1/4, y+1/4, z+1/4'
'x, y+1/2, z+1/2'
'-x, -y+1/2, z+1/2'
'x+1/4, -y+3/4, z+3/4'
'-x+1/4, y+3/4, z+3/4'
'x+1/2, y, z+1/2'
'-x+1/2, -y, z+1/2'
'x+3/4, -y+1/4, z+3/4'
'-x+3/4, y+1/4, z+3/4'
'x+1/2, y+1/2, z'
'-x+1/2, -y+1/2, z'
'x+3/4, -y+3/4, z+1/4'
'-x+3/4, y+3/4, z+1/4'

loop_
_atom_site_label
_atom_site_type_symbol
_atom_site_fract_x
_atom_site_fract_y
_atom_site_fract_z
_atom_site_U_iso_or_equiv
_atom_site_adp_type
_atom_site_occupancy
_atom_site_site_symmetry_order
_atom_site_calc_flag
_atom_site_refinement_flags_posn
Br1 Br 0.65404(2) 0.54291(2) 0.19013(3) 0.01445(7) Uani 1 1 d .
C1 C 0.53151(18) 0.57076(13) 0.5374(3) 0.0108(6) Uani 1 1 d .
C2 C 0.47192(19) 0.60253(13) 0.5705(3) 0.0130(6) Uani 1 1 d .
H2 H 0.4435 0.6188 0.5122 0.016 Uiso 1 1 calc R
C3 C 0.4547(2) 0.61001(13) 0.6908(3) 0.0151(7) Uani 1 1 d .
H3 H 0.4144 0.6308 0.7112 0.018 Uiso 1 1 calc R
C4 C 0.4966(2) 0.58699(13) 0.7806(3) 0.0149(7) Uani 1 1 d .
H4 H 0.4850 0.5936 0.8599 0.018 Uiso 1 1 calc R
C5 C 0.5559(2) 0.55406(13) 0.7528(3) 0.0125(6) Uani 1 1 d .
C6 C 0.57188(16) 0.54609(13) 0.6312(3) 0.0115(6) Uani 1 1 d .
C7 C 0.5996(2) 0.52732(15) 0.8493(3) 0.0183(7) Uani 1 1 d .
H7A H 0.5929 0.4907 0.8426 0.028 Uiso 1 1 calc GR
H7B H 0.5822 0.5387 0.9258 0.028 Uiso 1 1 calc GR
H7C H 0.6516 0.5355 0.8411 0.028 Uiso 1 1 calc GR
C8 C 0.62792(18) 0.51013(13) 0.5904(3) 0.0119(6) Uani 1 1 d .
H8 H 0.6558 0.4906 0.6438 0.014 Uiso 1 1 calc R
C9 C 0.6860(2) 0.46553(14) 0.4299(3) 0.0158(7) Uani 1 1 d .
H9A H 0.6562 0.4399 0.3907 0.024 Uiso 1 1 calc GR
H9B H 0.7130 0.4498 0.4944 0.024 Uiso 1 1 calc GR
H9C H 0.7207 0.4801 0.3741 0.024 Uiso 1 1 calc GR
C10 C 0.5465(2) 0.66327(14) 0.2181(3) 0.0175(7) Uani 1 1 d .
H10A H 0.5625 0.6866 0.2794 0.026 Uiso 1 1 calc GR
H10B H 0.5153 0.6813 0.1624 0.026 Uiso 1 1 calc GR
H10C H 0.5893 0.6497 0.1773 0.026 Uiso 1 1 calc GR
C11 C 0.4641(2) 0.57946(15) 0.1494(3) 0.0208(8) Uani 1 1 d .
H11A H 0.5068 0.5701 0.1024 0.031 Uiso 1 1 calc GR
H11B H 0.4329 0.6025 0.1046 0.031 Uiso 1 1 calc GR
H11C H 0.4364 0.5490 0.1694 0.031 Uiso 1 1 calc GR
N1 N 0.63781(15) 0.50621(11) 0.4766(2) 0.0103(5) Uani 1 1 d .
Pt1 Pt 0.57537(2) 0.55631(2) 0.37666(2) 0.00794(3) Uani 1 1 d .
S1 S 0.49462(5) 0.61100(3) 0.28389(7) 0.01184(15) Uani 1 1 d .

loop_
_atom_site_aniso_label
_atom_site_aniso_U_11
_atom_site_aniso_U_22
_atom_site_aniso_U_33
_atom_site_aniso_U_23
_atom_site_aniso_U_13
_atom_site_aniso_U_12
Br1 0.01567(16) 0.01571(16) 0.01197(15) 0.00025(12) 0.00285(13) 0.00116(13)
C1 0.0101(15) 0.0094(15) 0.0128(15) 0.0004(11) 0.0018(12) -0.0038(12)
C2 0.0113(15) 0.0113(15) 0.0165(16) 0.0001(13) -0.0017(12) -0.0006(12)
C3 0.0160(16) 0.0104(16) 0.0188(17) -0.0016(13) 0.0039(14) -0.0008(12)
C4 0.0173(16) 0.0150(17) 0.0123(15) -0.0010(12) 0.0033(12) -0.0046(13)
C5 0.0151(16) 0.0112(16) 0.0112(15) -0.0001(11) -0.0021(13) -0.0053(12)
C6 0.0105(15) 0.0095(14) 0.0146(16) 0.0013(12) 0.0016(13) -0.0043(10)
C7 0.0205(17) 0.0198(18) 0.0147(17) 0.0010(12) -0.0048(12) -0.0039(14)
C8 0.0120(14) 0.0090(15) 0.0146(15) 0.0028(11) -0.0012(11) -0.0032(12)
C9 0.0152(16) 0.0138(17) 0.0183(17) -0.0012(13) -0.0003(13) 0.0056(13)
C10 0.0147(17) 0.0128(17) 0.0251(18) 0.0065(13) -0.0046(14) 0.0000(13)
C11 0.0181(18) 0.0201(18) 0.024(2) 0.0023(14) -0.0092(14) -0.0020(14)
N1 0.0081(13) 0.0085(13) 0.0144(13) 0.0012(10) 0.0003(10) 0.0000(10)
Pt1 0.00723(5) 0.00783(5) 0.00877(5) 0.00089(4) 0.00024(4) 0.00084(4)
S1 0.0094(3) 0.0143(4) 0.0118(3) 0.0028(3) -0.0006(3) 0.0025(3)

loop_
_atom_type_symbol
_atom_type_description
_atom_type_scat_dispersion_real
_atom_type_scat_dispersion_imag
_atom_type_scat_source
C C 0.0033 0.0016 'International Tables Vol C Tables 4.2.6.8 and 6.1.1.4'
H H 0.0000 0.0000 'International Tables Vol C Tables 4.2.6.8 and 6.1.1.4'
Br Br -0.2901 2.4595 'International Tables Vol C Tables 4.2.6.8 and 6.1.1.4'
N N 0.0061 0.0033 'International Tables Vol C Tables 4.2.6.8 and 6.1.1.4'
Pt Pt -1.7033 8.3905 'International Tables Vol C Tables 4.2.6.8 and 6.1.1.4'
S S 0.1246 0.1234 'International Tables Vol C Tables 4.2.6.8 and 6.1.1.4'

loop_
_geom_angle_atom_site_label_1
_geom_angle_atom_site_label_2
_geom_angle_atom_site_label_3
_geom_angle
C2 C1 C6 117.0(3)
C2 C1 Pt1 130.4(3)
C6 C1 Pt1 112.5(2)
C1 C2 H2 119.8
C1 C2 C3 120.4(3)
C3 C2 H2 119.8
C2 C3 H3 119.3
C4 C3 C2 121.5(3)
C4 C3 H3 119.3
C3 C4 H4 119.7
C3 C4 C5 120.6(3)
C5 C4 H4 119.7
C4 C5 C6 117.4(3)
C4 C5 C7 121.0(3)
C6 C5 C7 121.6(3)
C1 C6 C8 114.0(3)
C5 C6 C1 123.1(3)
C5 C6 C8 122.9(3)
C5 C7 H7A 109.5
C5 C7 H7B 109.5
C5 C7 H7C 109.5
H7A C7 H7B 109.5
H7A C7 H7C 109.5
H7B C7 H7C 109.5
C6 C8 H8 121.3
N1 C8 C6 117.3(3)
N1 C8 H8 121.3
H9A C9 H9B 109.5
H9A C9 H9C 109.5
H9B C9 H9C 109.5
N1 C9 H9A 109.5
N1 C9 H9B 109.5
N1 C9 H9C 109.5
H10A C10 H10B 109.5
H10A C10 H10C 109.5
H10B C10 H10C 109.5
S1 C10 H10A 109.5
S1 C10 H10B 109.5
S1 C10 H10C 109.5
H11A C11 H11B 109.5
H11A C11 H11C 109.5
H11B C11 H11C 109.5
S1 C11 H11A 109.5
S1 C11 H11B 109.5
S1 C11 H11C 109.5
C8 N1 C9 119.5(3)
C8 N1 Pt1 114.6(2)
C9 N1 Pt1 125.8(2)
C1 Pt1 Br1 169.31(9)
C1 Pt1 N1 80.75(12)
C1 Pt1 S1 92.68(10)
N1 Pt1 Br1 93.54(8)
N1 Pt1 S1 172.70(8)
S1 Pt1 Br1 93.45(3)
C10 S1 C11 98.81(18)
C10 S1 Pt1 109.13(12)
C11 S1 Pt1 107.11(13)

loop_
_geom_bond_atom_site_label_1
_geom_bond_atom_site_label_2
_geom_bond_distance
Br1 Pt1 2.5479(5)
C1 C2 1.398(5)
C1 C6 1.428(5)
C1 Pt1 2.003(3)
C2 H2 0.9300
C2 C3 1.399(5)
C3 H3 0.9300
C3 C4 1.391(5)
C4 H4 0.9300
C4 C5 1.398(5)
C5 C6 1.410(5)
C5 C7 1.506(5)
C6 C8 1.444(5)
C7 H7A 0.9600
C7 H7B 0.9600
C7 H7C 0.9600
C8 H8 0.9300
C8 N1 1.294(4)
C9 H9A 0.9600
C9 H9B 0.9600
C9 H9C 0.9600
C9 N1 1.460(4)
C10 H10A 0.9600
C10 H10B 0.9600
C10 H10C 0.9600
C10 S1 1.800(4)
C11 H11A 0.9600
C11 H11B 0.9600
C11 H11C 0.9600
C11 S1 1.802(4)
N1 Pt1 2.048(3)
Pt1 S1 2.2767(9)

loop_
_geom_torsion_atom_site_label_1
_geom_torsion_atom_site_label_2
_geom_torsion_atom_site_label_3
_geom_torsion_atom_site_label_4
_geom_torsion
C1 C2 C3 C4 1.0(5)
C1 C6 C8 N1 3.3(4)
C2 C1 C6 C5 -2.5(5)
C2 C1 C6 C8 174.4(3)
C2 C3 C4 C5 -2.2(5)
C3 C4 C5 C6 1.0(5)
C3 C4 C5 C7 -177.6(3)
C4 C5 C6 C1 1.3(5)
C4 C5 C6 C8 -175.3(3)
C5 C6 C8 N1 -179.8(3)
C6 C1 C2 C3 1.3(5)
C6 C8 N1 C9 -171.5(3)
C6 C8 N1 Pt1 3.9(4)
C7 C5 C6 C1 179.9(3)
C7 C5 C6 C8 3.3(5)
Pt1 C1 C2 C3 -174.7(3)
Pt1 C1 C6 C5 174.2(3)
Pt1 C1 C6 C8 -8.9(3)
